data_7002104
loop_
_publ_author_name
'Fu, Ching-Feng'
'Chang, Yung-Hung'
'Liu, Yi-Hong'
'Peng, Shei-Ming'
'Elsevier, Cornelis J.'
'Chen, Jwu-Ting'
'Liu, Shiuh-Tzung'

_publ_section_title
;
 Coordination chemistry and catalytic activity of N-heterocyclic
 carbene iridium(i) complexes
;
_journal_issue 35
_journal_name_full 'Dalton Transactions'
_journal_page_first 6991
_journal_paper_doi 10.1039/b906016b
_journal_year 2009
_chemical_formula_sum 'C110 H102 Cl2 F12 Ir2 N4 O3 P6'
_chemical_formula_weight 2397.08
_chemical_name_systematic
;
?
;
_space_group_IT_number 14
_symmetry_cell_setting monoclinic
_symmetry_space_group_name_Hall '-P 2yn'
_symmetry_space_group_name_H-M 'P 1 21/n 1'
_atom_sites_solution_hydrogens geom
_atom_sites_solution_primary direct
_atom_sites_solution_secondary difmap
_audit_creation_method SHELXL-97
_cell_angle_alpha 90.00
_cell_angle_beta 109.458(2)
_cell_angle_gamma 90.00
_cell_formula_units_Z 4
_cell_length_a 21.7662(3)
_cell_length_b 19.3288(3)
_cell_length_c 27.6600(4)
_cell_measurement_reflns_used 17558
_cell_measurement_temperature 295(2)
_cell_measurement_theta_max 28.3459
_cell_measurement_theta_min 2.4515
_cell_volume 10972.3(3)
_computing_cell_refinement
;
CrysAlis RED, Oxford Diffraction Ltd.,
Version 1.171.32.15 (release 10-01-2008 CrysAlis171 .NET)
(compiled Jan 10 2008,16:37:18)
Empirical absorption correction using spherical harmonics,
implemented in SCALE3 ABSPACK scaling algorithm.
;
_computing_data_collection
;
CrysAlis RED, Oxford Diffraction Ltd.,
Version 1.171.32.15 (release 10-01-2008 CrysAlis171 .NET)
(compiled Jan 10 2008,16:37:18)
Empirical absorption correction using spherical harmonics,
implemented in SCALE3 ABSPACK scaling algorithm.
;
_computing_data_reduction
;
CrysAlis RED, Oxford Diffraction Ltd.,
Version 1.171.32.15 (release 10-01-2008 CrysAlis171 .NET)
(compiled Jan 10 2008,16:37:18)
Empirical absorption correction using spherical harmonics,
implemented in SCALE3 ABSPACK scaling algorithm.
;
_computing_molecular_graphics SHELXTL
_computing_publication_material SHELXTL
_computing_structure_refinement 'SHELXL-97 (Sheldrick, 1997)'
_computing_structure_solution 'SHELXS-97 (Sheldrick, 1990)'
_diffrn_ambient_temperature 295(2)
_diffrn_measured_fraction_theta_full 0.954
_diffrn_measured_fraction_theta_max 0.954
_diffrn_measurement_device_type 'Oxford Diffraction Gemini R'
_diffrn_measurement_method CCD
_diffrn_radiation_monochromator graphite
_diffrn_radiation_source 'fine-focus sealed tube'
_diffrn_radiation_type MoK\a
_diffrn_radiation_wavelength 0.71073
_diffrn_reflns_av_R_equivalents 0.0891
_diffrn_reflns_av_sigmaI/netI 0.2003
_diffrn_reflns_limit_h_max 28
_diffrn_reflns_limit_h_min -27
_diffrn_reflns_limit_k_max 24
_diffrn_reflns_limit_k_min -24
_diffrn_reflns_limit_l_max 35
_diffrn_reflns_limit_l_min -30
_diffrn_reflns_number 69291
_diffrn_reflns_theta_full 27.50
_diffrn_reflns_theta_max 27.50
_diffrn_reflns_theta_min 2.46
_exptl_absorpt_coefficient_mu 2.630
_exptl_absorpt_correction_T_max 1.00000
_exptl_absorpt_correction_T_min 0.97688
_exptl_absorpt_correction_type multi-scan
_exptl_absorpt_process_details
;
CrysAlis RED, Oxford Diffraction Ltd.,
Version 1.171.32.15 (release 10-01-2008 CrysAlis171 .NET)
(compiled Jan 10 2008,16:37:18)
Empirical absorption correction using spherical harmonics,
implemented in SCALE3 ABSPACK scaling algorithm.
;
_exptl_crystal_density_diffrn 1.451
_exptl_crystal_density_method 'not measured'
_exptl_crystal_F_000 4800
_exptl_crystal_size_max 0.15
_exptl_crystal_size_mid 0.15
_exptl_crystal_size_min 0.10
_refine_diff_density_max 1.190
_refine_diff_density_min -0.857
_refine_diff_density_rms 0.105
_refine_ls_extinction_method none
_refine_ls_goodness_of_fit_ref 0.976
_refine_ls_hydrogen_treatment constr
_refine_ls_matrix_type full
_refine_ls_number_parameters 1227
_refine_ls_number_reflns 24038
_refine_ls_number_restraints 56
_refine_ls_restrained_S_all 0.981
_refine_ls_R_factor_all 0.1454
_refine_ls_R_factor_gt 0.0420
_refine_ls_shift/su_max 0.081
_refine_ls_shift/su_mean 0.001
_refine_ls_structure_factor_coef Fsqd
_refine_ls_weighting_details 'calc w=1/[\s^2^(Fo^2^)+(0.0200P)^2^+0.0000P] where P=(Fo^2^+2Fc^2^)/3'
_refine_ls_weighting_scheme calc
_refine_ls_wR_factor_gt 0.0800
_refine_ls_wR_factor_ref 0.0871
_reflns_number_gt 9867
_reflns_number_total 24038
_reflns_threshold_expression >2sigma(I)
_cod_data_source_file b906016b.txt
_cod_data_source_block ic13193
_cod_depositor_comments
;
The following automatic conversions were performed:
'_symmetry_cell_setting' value 'Monoclinic' changed to 'monoclinic'
according to '/home/saulius/struct/CIF-dictionaries/cif_core.dic'
dictionary named 'cif_core.dic' version 2.4.1 from 2010-06-29.

Automatic conversion script
Id: cif_fix_enum 1527 2010-12-29 10:47:43Z saulius 
;
_cod_original_sg_symbol_H-M P2(1)/n
_cod_database_code 7002104

loop_
_symmetry_equiv_pos_as_xyz
'x, y, z'
'-x+1/2, y+1/2, -z+1/2'
'-x, -y, -z'
'x-1/2, -y-1/2, z-1/2'

loop_
_atom_site_label
_atom_site_type_symbol
_atom_site_fract_x
_atom_site_fract_y
_atom_site_fract_z
_atom_site_U_iso_or_equiv
_atom_site_adp_type
_atom_site_occupancy
_atom_site_symmetry_multiplicity
_atom_site_calc_flag
_atom_site_refinement_flags
_atom_site_disorder_assembly
_atom_site_disorder_group
Ir1 Ir 0.965550(12) 0.887451(17) 0.266823(9) 0.03477(8) Uani 1 1 d . . .
P1 P 0.94793(8) 0.85817(9) 0.34279(7) 0.0349(5) Uani 1 1 d . . .
P2 P 0.98294(9) 0.90823(10) 0.18992(7) 0.0432(5) Uani 1 1 d . . .
O1 O 1.0120(3) 0.7416(3) 0.2680(2) 0.0757(18) Uani 1 1 d . . .
N1 N 0.8610(3) 0.9974(3) 0.2461(2) 0.0443(15) Uani 1 1 d . . .
N2 N 0.9561(3) 1.0438(3) 0.2852(2) 0.0461(16) Uani 1 1 d . . .
C1 C 0.9955(4) 0.7985(4) 0.2674(3) 0.046(2) Uani 1 1 d . . .
C2 C 0.9260(3) 0.9852(4) 0.2665(2) 0.0365(18) Uani 1 1 d . . .
C3 C 0.8447(3) 1.0672(4) 0.2592(3) 0.061(2) Uani 1 1 d . . .
H3A H 0.8250 1.0656 0.2860 0.073 Uiso 1 1 calc R . .
H3B H 0.8153 1.0906 0.2295 0.073 Uiso 1 1 calc R . .
C4 C 0.9104(3) 1.1020(4) 0.2778(3) 0.068(2) Uani 1 1 d . . .
H4A H 0.9153 1.1343 0.2525 0.082 Uiso 1 1 calc R . .
H4B H 0.9168 1.1264 0.3098 0.082 Uiso 1 1 calc R . .
C5 C 0.8115(3) 0.9446(4) 0.2304(3) 0.047(2) Uani 1 1 d . . .
H5A H 0.7967 0.9339 0.2590 0.057 Uiso 1 1 calc R . .
H5B H 0.8308 0.9029 0.2221 0.057 Uiso 1 1 calc R . .
C6 C 0.7550(4) 0.9641(4) 0.1860(3) 0.059(2) Uani 1 1 d . . .
C7 C 0.6941(5) 0.9486(5) 0.1871(4) 0.112(4) Uani 1 1 d . . .
H7A H 0.6912 0.9270 0.2163 0.134 Uiso 1 1 calc R . .
C8 C 0.6374(6) 0.9626(6) 0.1485(4) 0.125(3) Uani 1 1 d U . .
H8A H 0.5968 0.9568 0.1522 0.150 Uiso 1 1 calc R . .
C9 C 0.6445(6) 0.9862(6) 0.1030(4) 0.113(3) Uani 1 1 d U . .
H9A H 0.6071 0.9895 0.0743 0.136 Uiso 1 1 calc R . .
C10 C 0.7003(6) 1.0040(6) 0.0979(4) 0.118(3) Uani 1 1 d U . .
H10A H 0.7026 1.0228 0.0676 0.141 Uiso 1 1 calc R . .
C11 C 0.7598(5) 0.9924(6) 0.1435(4) 0.105(3) Uani 1 1 d U . .
H11A H 0.8004 1.0049 0.1421 0.127 Uiso 1 1 calc R . .
C12 C 1.0259(3) 1.0547(4) 0.3036(3) 0.053(2) Uani 1 1 d . . .
H12A H 1.0360 1.0946 0.2863 0.064 Uiso 1 1 calc R . .
H12B H 1.0469 1.0147 0.2947 0.064 Uiso 1 1 calc R . .
C13 C 1.0534(3) 1.0660(4) 0.3599(3) 0.047(2) Uani 1 1 d . . .
C14 C 1.0412(4) 1.1257(4) 0.3830(3) 0.064(2) Uani 1 1 d . . .
H14A H 1.0158 1.1607 0.3631 0.076 Uiso 1 1 calc R . .
C15 C 1.0667(5) 1.1334(5) 0.4359(5) 0.092(3) Uani 1 1 d . . .
H15A H 1.0580 1.1739 0.4506 0.110 Uiso 1 1 calc R . .
C16 C 1.1039(5) 1.0839(6) 0.4669(4) 0.095(3) Uani 1 1 d . . .
H16A H 1.1213 1.0912 0.5021 0.114 Uiso 1 1 calc R . .
C17 C 1.1152(5) 1.0252(6) 0.4466(5) 0.096(3) Uani 1 1 d . . .
H17A H 1.1389 0.9900 0.4675 0.115 Uiso 1 1 calc R . .
C18 C 1.0901(4) 1.0165(4) 0.3915(4) 0.067(2) Uani 1 1 d . . .
H18A H 1.0993 0.9758 0.3773 0.080 Uiso 1 1 calc R . .
C19 C 0.9110(3) 0.8959(4) 0.1334(2) 0.0450(19) Uani 1 1 d . . .
C20 C 0.8644(4) 0.8492(4) 0.1346(3) 0.058(2) Uani 1 1 d . . .
H20A H 0.8684 0.8263 0.1651 0.070 Uiso 1 1 calc R . .
C21 C 0.8120(4) 0.8353(5) 0.0918(4) 0.088(3) Uani 1 1 d . . .
H21A H 0.7814 0.8028 0.0937 0.105 Uiso 1 1 calc R . .
C22 C 0.8038(4) 0.8683(6) 0.0463(4) 0.104(4) Uani 1 1 d . . .
H22A H 0.7679 0.8591 0.0174 0.125 Uiso 1 1 calc R . .
C23 C 0.8493(5) 0.9143(6) 0.0447(3) 0.104(4) Uani 1 1 d . . .
H23A H 0.8446 0.9366 0.0139 0.124 Uiso 1 1 calc R . .
C24 C 0.9030(4) 0.9296(5) 0.0873(3) 0.076(3) Uani 1 1 d . . .
H24A H 0.9334 0.9622 0.0850 0.091 Uiso 1 1 calc R . .
C25 C 1.0115(4) 0.9939(4) 0.1817(3) 0.046(2) Uani 1 1 d . . .
C26 C 0.9684(4) 1.0490(5) 0.1729(3) 0.069(3) Uani 1 1 d . . .
H26A H 0.9253 1.0414 0.1705 0.083 Uiso 1 1 calc R . .
C27 C 0.9894(5) 1.1156(6) 0.1676(3) 0.087(3) Uani 1 1 d . . .
H27A H 0.9603 1.1523 0.1620 0.105 Uiso 1 1 calc R . .
C28 C 1.0524(6) 1.1276(6) 0.1704(4) 0.098(4) Uani 1 1 d . . .
H28A H 1.0659 1.1722 0.1665 0.117 Uiso 1 1 calc R . .
C29 C 1.0955(5) 1.0740(6) 0.1791(4) 0.096(3) Uani 1 1 d . . .
H29A H 1.1383 1.0821 0.1810 0.115 Uiso 1 1 calc R . .
C30 C 1.0749(4) 1.0072(5) 0.1850(3) 0.072(3) Uani 1 1 d . . .
H30A H 1.1045 0.9709 0.1912 0.086 Uiso 1 1 calc R . .
C31 C 1.0425(3) 0.8495(4) 0.1799(3) 0.050(2) Uani 1 1 d . . .
C32 C 1.0311(4) 0.8129(5) 0.1348(3) 0.072(3) Uani 1 1 d . . .
H32A H 0.9930 0.8209 0.1075 0.086 Uiso 1 1 calc R . .
C33 C 1.0753(5) 0.7645(5) 0.1296(4) 0.099(4) Uani 1 1 d . . .
H33A H 1.0659 0.7386 0.0996 0.119 Uiso 1 1 calc R . .
C34 C 1.1323(5) 0.7549(5) 0.1681(5) 0.095(3) Uani 1 1 d . . .
H34A H 1.1627 0.7239 0.1637 0.113 Uiso 1 1 calc R . .
C35 C 1.1456(4) 0.7895(5) 0.2126(4) 0.080(3) Uani 1 1 d . . .
H35A H 1.1845 0.7817 0.2392 0.097 Uiso 1 1 calc R . .
C36 C 1.1004(4) 0.8373(4) 0.2183(3) 0.060(2) Uani 1 1 d . . .
H36A H 1.1098 0.8616 0.2490 0.072 Uiso 1 1 calc R . .
C37 C 0.8962(3) 0.9136(3) 0.3658(2) 0.0356(17) Uani 1 1 d . . .
C38 C 0.8357(3) 0.8935(4) 0.3654(2) 0.0512(19) Uani 1 1 d . . .
H38A H 0.8200 0.8497 0.3539 0.061 Uiso 1 1 calc R . .
C39 C 0.7977(4) 0.9395(5) 0.3825(3) 0.071(3) Uani 1 1 d . . .
H39A H 0.7567 0.9258 0.3823 0.086 Uiso 1 1 calc R . .
C40 C 0.8199(5) 1.0040(6) 0.3995(3) 0.081(3) Uani 1 1 d . . .
H40A H 0.7945 1.0338 0.4113 0.097 Uiso 1 1 calc R . .
C41 C 0.8790(5) 1.0241(4) 0.3992(3) 0.073(3) Uani 1 1 d . . .
H41A H 0.8939 1.0685 0.4101 0.088 Uiso 1 1 calc R . .
C42 C 0.9180(4) 0.9794(4) 0.3827(3) 0.060(2) Uani 1 1 d . . .
H42A H 0.9589 0.9937 0.3831 0.072 Uiso 1 1 calc R . .
C43 C 0.9077(3) 0.7737(3) 0.3360(2) 0.0367(17) Uani 1 1 d . . .
C44 C 0.9253(3) 0.7247(4) 0.3751(3) 0.053(2) Uani 1 1 d . . .
H44A H 0.9575 0.7352 0.4061 0.063 Uiso 1 1 calc R . .
C45 C 0.8955(4) 0.6609(4) 0.3684(3) 0.068(2) Uani 1 1 d . . .
H45A H 0.9090 0.6276 0.3941 0.081 Uiso 1 1 calc R . .
C46 C 0.8455(3) 0.6467(4) 0.3235(3) 0.054(2) Uani 1 1 d . . .
H46A H 0.8243 0.6042 0.3191 0.065 Uiso 1 1 calc R . .
C47 C 0.8273(3) 0.6951(4) 0.2855(3) 0.050(2) Uani 1 1 d . . .
H47A H 0.7936 0.6855 0.2552 0.059 Uiso 1 1 calc R . .
C48 C 0.8582(3) 0.7576(4) 0.2916(3) 0.048(2) Uani 1 1 d . . .
H48A H 0.8454 0.7898 0.2651 0.058 Uiso 1 1 calc R . .
C49 C 1.0211(3) 0.8483(3) 0.3985(3) 0.0386(18) Uani 1 1 d . . .
C50 C 1.0801(4) 0.8347(4) 0.3927(3) 0.053(2) Uani 1 1 d . . .
H50A H 1.0833 0.8326 0.3601 0.064 Uiso 1 1 calc R . .
C51 C 1.1360(4) 0.8240(4) 0.4361(3) 0.064(2) Uani 1 1 d . . .
H51A H 1.1758 0.8154 0.4316 0.077 Uiso 1 1 calc R . .
C52 C 1.1329(4) 0.8260(4) 0.4839(3) 0.068(3) Uani 1 1 d . . .
H52A H 1.1700 0.8185 0.5122 0.082 Uiso 1 1 calc R . .
C53 C 1.0752(5) 0.8389(4) 0.4900(3) 0.070(3) Uani 1 1 d . . .
H53A H 1.0728 0.8399 0.5230 0.083 Uiso 1 1 calc R . .
C54 C 1.0191(4) 0.8507(4) 0.4484(3) 0.055(2) Uani 1 1 d . . .
H54A H 0.9800 0.8603 0.4539 0.066 Uiso 1 1 calc R . .
Ir2 Ir 0.452990(11) 0.888040(17) 0.232913(9) 0.03575(8) Uani 1 1 d . . .
P3 P 0.53597(8) 0.91588(9) 0.30812(7) 0.0380(5) Uani 1 1 d . . .
P4 P 0.37192(9) 0.85257(10) 0.15816(7) 0.0404(5) Uani 1 1 d . . .
O2 O 0.4997(3) 0.7411(3) 0.2405(2) 0.0769(19) Uani 1 1 d . . .
N3 N 0.3637(3) 0.9999(3) 0.2478(2) 0.0419(15) Uani 1 1 d . . .
N4 N 0.4224(3) 1.0422(3) 0.2057(2) 0.0443(15) Uani 1 1 d . . .
C55 C 0.4831(3) 0.7966(4) 0.2378(3) 0.048(2) Uani 1 1 d . . .
C56 C 0.4103(3) 0.9857(3) 0.2291(2) 0.0357(18) Uani 1 1 d . . .
C57 C 0.3332(4) 1.0672(4) 0.2312(3) 0.056(2) Uani 1 1 d . . .
H57A H 0.3290 1.0935 0.2599 0.067 Uiso 1 1 calc R . .
H57B H 0.2907 1.0623 0.2052 0.067 Uiso 1 1 calc R . .
C58 C 0.3815(4) 1.1006(4) 0.2097(3) 0.063(2) Uani 1 1 d . . .
H58A H 0.3596 1.1212 0.1764 0.076 Uiso 1 1 calc R . .
H58B H 0.4070 1.1359 0.2327 0.076 Uiso 1 1 calc R . .
C59 C 0.3310(3) 0.9497(4) 0.2694(3) 0.052(2) Uani 1 1 d . . .
H59A H 0.3566 0.9075 0.2765 0.063 Uiso 1 1 calc R . .
H59B H 0.2891 0.9389 0.2441 0.063 Uiso 1 1 calc R . .
C60 C 0.3206(5) 0.9727(4) 0.3173(3) 0.060(2) Uani 1 1 d . . .
C61 C 0.2709(6) 0.9453(5) 0.3299(5) 0.124(4) Uani 1 1 d U . .
H61A H 0.2406 0.9163 0.3073 0.149 Uiso 1 1 calc R . .
C62 C 0.2660(7) 0.9623(6) 0.3799(6) 0.136(4) Uani 1 1 d U . .
H62A H 0.2337 0.9431 0.3909 0.163 Uiso 1 1 calc R . .
C63 C 0.3093(8) 1.0060(7) 0.4089(6) 0.140(4) Uani 1 1 d U . .
H63A H 0.3066 1.0154 0.4411 0.168 Uiso 1 1 calc R . .
C64 C 0.3591(6) 1.0398(6) 0.3962(4) 0.116(4) Uani 1 1 d . . .
H64A H 0.3864 1.0732 0.4165 0.139 Uiso 1 1 calc R . .
C65 C 0.3624(5) 1.0169(6) 0.3491(4) 0.102(4) Uani 1 1 d . . .
H65A H 0.3964 1.0336 0.3391 0.122 Uiso 1 1 calc R . .
C66 C 0.4775(3) 1.0532(4) 0.1866(3) 0.057(2) Uani 1 1 d . . .
H66A H 0.5055 1.0127 0.1948 0.069 Uiso 1 1 calc R . .
H66B H 0.5028 1.0924 0.2044 0.069 Uiso 1 1 calc R . .
C67 C 0.4568(3) 1.0661(4) 0.1294(3) 0.0437(19) Uani 1 1 d . . .
C68 C 0.4317(4) 1.1299(4) 0.1101(3) 0.061(2) Uani 1 1 d . . .
H68A H 0.4277 1.1646 0.1322 0.074 Uiso 1 1 calc R . .
C69 C 0.4127(4) 1.1417(5) 0.0582(4) 0.082(3) Uani 1 1 d . . .
H69A H 0.3958 1.1847 0.0453 0.099 Uiso 1 1 calc R . .
C70 C 0.4182(4) 1.0914(6) 0.0256(3) 0.081(3) Uani 1 1 d . . .
H70A H 0.4050 1.0997 -0.0095 0.098 Uiso 1 1 calc R . .
C71 C 0.4434(5) 1.0285(5) 0.0449(4) 0.079(3) Uani 1 1 d . . .
H71A H 0.4475 0.9938 0.0230 0.094 Uiso 1 1 calc R . .
C72 C 0.4624(4) 1.0168(4) 0.0962(3) 0.058(2) Uani 1 1 d . . .
H72A H 0.4796 0.9739 0.1089 0.069 Uiso 1 1 calc R . .
C73 C 0.3994(3) 0.8418(4) 0.1034(3) 0.0398(18) Uani 1 1 d . . .
C74 C 0.4645(4) 0.8322(4) 0.1106(3) 0.049(2) Uani 1 1 d . . .
H74A H 0.4942 0.8312 0.1437 0.059 Uiso 1 1 calc R . .
C75 C 0.4872(4) 0.8238(4) 0.0691(3) 0.061(2) Uani 1 1 d . . .
H75A H 0.5313 0.8173 0.0747 0.073 Uiso 1 1 calc R . .
C76 C 0.4437(5) 0.8254(4) 0.0205(3) 0.076(3) Uani 1 1 d . . .
H76A H 0.4586 0.8204 -0.0072 0.091 Uiso 1 1 calc R . .
C77 C 0.3777(5) 0.8345(5) 0.0117(3) 0.079(3) Uani 1 1 d . . .
H77A H 0.3482 0.8349 -0.0215 0.095 Uiso 1 1 calc R . .
C78 C 0.3564(4) 0.8430(4) 0.0533(3) 0.061(2) Uani 1 1 d . . .
H78A H 0.3122 0.8497 0.0475 0.074 Uiso 1 1 calc R . .
C79 C 0.3003(3) 0.9069(4) 0.1335(2) 0.0392(18) Uani 1 1 d . . .
C80 C 0.3053(3) 0.9701(4) 0.1119(3) 0.055(2) Uani 1 1 d . . .
H80A H 0.3449 0.9831 0.1087 0.066 Uiso 1 1 calc R . .
C81 C 0.2525(4) 1.0144(5) 0.0948(3) 0.074(3) Uani 1 1 d . . .
H81A H 0.2566 1.0571 0.0807 0.089 Uiso 1 1 calc R . .
C82 C 0.1931(5) 0.9940(5) 0.0991(3) 0.082(3) Uani 1 1 d . . .
H82A H 0.1569 1.0228 0.0875 0.099 Uiso 1 1 calc R . .
C83 C 0.1883(4) 0.9321(6) 0.1204(3) 0.079(3) Uani 1 1 d . . .
H83A H 0.1488 0.9190 0.1235 0.094 Uiso 1 1 calc R . .
C84 C 0.2413(3) 0.8879(5) 0.1375(3) 0.061(2) Uani 1 1 d . . .
H84A H 0.2370 0.8454 0.1518 0.074 Uiso 1 1 calc R . .
C85 C 0.3395(3) 0.7691(4) 0.1681(3) 0.0425(19) Uani 1 1 d . . .
C86 C 0.3264(4) 0.7178(4) 0.1317(3) 0.063(2) Uani 1 1 d . . .
H86A H 0.3336 0.7254 0.1009 0.076 Uiso 1 1 calc R . .
C87 C 0.3018(4) 0.6533(4) 0.1413(4) 0.078(3) Uani 1 1 d . . .
H87A H 0.2921 0.6191 0.1162 0.094 Uiso 1 1 calc R . .
C88 C 0.2924(4) 0.6411(5) 0.1863(4) 0.071(3) Uani 1 1 d . . .
H88A H 0.2775 0.5982 0.1927 0.086 Uiso 1 1 calc R . .
C89 C 0.3050(4) 0.6920(4) 0.2220(3) 0.061(2) Uani 1 1 d . . .
H89A H 0.2972 0.6843 0.2527 0.074 Uiso 1 1 calc R . .
C90 C 0.3291(3) 0.7546(4) 0.2134(3) 0.053(2) Uani 1 1 d . . .
H90A H 0.3386 0.7881 0.2390 0.064 Uiso 1 1 calc R . .
C91 C 0.5125(3) 0.9117(4) 0.3657(3) 0.0410(19) Uani 1 1 d . . .
C92 C 0.4673(4) 0.8633(4) 0.3682(3) 0.058(2) Uani 1 1 d . . .
H92A H 0.4472 0.8348 0.3402 0.069 Uiso 1 1 calc R . .
C93 C 0.4518(4) 0.8573(5) 0.4133(4) 0.085(3) Uani 1 1 d . . .
H93A H 0.4208 0.8253 0.4152 0.102 Uiso 1 1 calc R . .
C94 C 0.4828(5) 0.8989(6) 0.4551(3) 0.094(3) Uani 1 1 d . . .
H94A H 0.4722 0.8947 0.4848 0.113 Uiso 1 1 calc R . .
C95 C 0.5276(5) 0.9448(5) 0.4533(3) 0.081(3) Uani 1 1 d . . .
H95A H 0.5485 0.9720 0.4818 0.097 Uiso 1 1 calc R . .
C96 C 0.5429(4) 0.9519(4) 0.4086(3) 0.055(2) Uani 1 1 d . . .
H96A H 0.5740 0.9842 0.4074 0.066 Uiso 1 1 calc R . .
C97 C 0.5727(4) 1.0013(4) 0.3119(2) 0.045(2) Uani 1 1 d . . .
C98 C 0.5348(4) 1.0592(4) 0.3177(3) 0.059(2) Uani 1 1 d . . .
H98A H 0.4931 1.0532 0.3191 0.071 Uiso 1 1 calc R . .
C99 C 0.5627(4) 1.1253(4) 0.3209(3) 0.065(2) Uani 1 1 d . . .
H99A H 0.5392 1.1639 0.3247 0.078 Uiso 1 1 calc R . .
C100 C 0.6241(5) 1.1335(5) 0.3187(3) 0.082(3) Uani 1 1 d . . .
H10B H 0.6418 1.1776 0.3208 0.098 Uiso 1 1 calc R . .
C101 C 0.6592(4) 1.0788(5) 0.3136(3) 0.077(3) Uani 1 1 d . . .
H10C H 0.7010 1.0856 0.3126 0.093 Uiso 1 1 calc R . .
C102 C 0.6346(3) 1.0124(4) 0.3098(3) 0.054(2) Uani 1 1 d . . .
H10D H 0.6595 0.9752 0.3058 0.065 Uiso 1 1 calc R . .
C103 C 0.6052(3) 0.8560(3) 0.3219(3) 0.0388(18) Uani 1 1 d . . .
C104 C 0.6320(4) 0.8262(5) 0.3688(3) 0.077(3) Uani 1 1 d . . .
H10E H 0.6171 0.8377 0.3956 0.092 Uiso 1 1 calc R . .
C105 C 0.6820(5) 0.7781(5) 0.3762(4) 0.101(3) Uani 1 1 d . . .
H10F H 0.6998 0.7568 0.4080 0.121 Uiso 1 1 calc R . .
C106 C 0.7052(5) 0.7619(5) 0.3375(4) 0.089(3) Uani 1 1 d . . .
H10G H 0.7389 0.7300 0.3430 0.107 Uiso 1 1 calc R . .
C107 C 0.6796(4) 0.7918(5) 0.2920(4) 0.072(3) Uani 1 1 d . . .
H10H H 0.6957 0.7813 0.2657 0.087 Uiso 1 1 calc R . .
C108 C 0.6296(3) 0.8380(4) 0.2837(3) 0.048(2) Uani 1 1 d . . .
H10I H 0.6116 0.8578 0.2514 0.057 Uiso 1 1 calc R . .
P5 P 0.67292(11) 0.73973(12) 0.14152(8) 0.0570(6) Uani 1 1 d . . .
F1 F 0.6876(2) 0.6869(2) 0.18808(17) 0.0953(17) Uani 1 1 d . . .
F2 F 0.6578(2) 0.7928(2) 0.09559(18) 0.0901(16) Uani 1 1 d . . .
F3 F 0.7378(2) 0.7807(2) 0.17216(18) 0.0919(16) Uani 1 1 d . . .
F4 F 0.7126(2) 0.6929(3) 0.11514(19) 0.1055(18) Uani 1 1 d . . .
F5 F 0.6086(2) 0.6986(2) 0.11214(16) 0.0783(14) Uani 1 1 d . . .
F6 F 0.6322(2) 0.7860(3) 0.16771(18) 0.0928(16) Uani 1 1 d . . .
P6 P 0.27584(14) 0.73166(15) 0.36980(12) 0.0839(8) Uani 1 1 d . . .
F7 F 0.2106(4) 0.7663(5) 0.3404(3) 0.196(4) Uani 1 1 d . . .
F8 F 0.3390(4) 0.6990(5) 0.3972(4) 0.237(5) Uani 1 1 d . . .
F9 F 0.2404(4) 0.6938(3) 0.4023(3) 0.158(3) Uani 1 1 d . . .
F10 F 0.2581(4) 0.6727(4) 0.3300(3) 0.185(4) Uani 1 1 d . . .
F11 F 0.3077(4) 0.7719(3) 0.3349(3) 0.162(3) Uani 1 1 d . . .
F12 F 0.2919(3) 0.7920(4) 0.4070(3) 0.161(3) Uani 1 1 d . . .
C109 C 0.6587(6) 0.7173(10) 0.4981(5) 0.2833(6) Uiso 1 1 d D . .
H10J H 0.6564 0.6845 0.5235 0.425 Uiso 0.50 1 d PR A .
H10K H 0.6993 0.7121 0.4920 0.425 Uiso 0.50 1 d PR . .
H10L H 0.6233 0.7091 0.4667 0.425 Uiso 0.50 1 d PR . .
H11B H 0.6652 0.7228 0.5263 0.425 Uiso 0.50 1 d PR . .
H11C H 0.6537 0.7473 0.4699 0.425 Uiso 0.50 1 d PR . .
H11D H 0.7240 0.7281 0.5058 0.425 Uiso 0.50 1 d PR . .
O3 O 0.6694(6) 0.7874(10) 0.5146(5) 0.222(9) Uiso 0.50 1 d PD A 1
H3 H 0.6686 0.8121 0.4903 0.266 Uiso 0.50 1 calc PR A 1
O4 O 0.6661(10) 0.6457(11) 0.4800(8) 0.231(10) Uiso 0.50 1 d PD A 2
H4 H 0.6417 0.6408 0.4504 0.277 Uiso 0.50 1 calc PR A 2
C111 C 0.6705(8) 0.1615(9) 0.4747(6) 0.234(8) Uiso 1 1 d . . .
H21B H 0.6937 0.1921 0.4591 0.281 Uiso 1 1 calc R . .
H21C H 0.6857 0.1714 0.5112 0.281 Uiso 1 1 calc R . .
Cl3 Cl 0.5895(3) 0.1822(3) 0.45079(19) 0.244(2) Uiso 1 1 d . . .
Cl4 Cl 0.6913(2) 0.0826(3) 0.46716(17) 0.2163(19) Uiso 1 1 d . . .

loop_
_atom_site_aniso_label
_atom_site_aniso_U_11
_atom_site_aniso_U_22
_atom_site_aniso_U_33
_atom_site_aniso_U_23
_atom_site_aniso_U_13
_atom_site_aniso_U_12
Ir1 0.03802(17) 0.03567(18) 0.03180(17) 0.00101(16) 0.01319(13) 0.00268(16)
P1 0.0374(11) 0.0333(11) 0.0323(11) -0.0008(8) 0.0094(9) -0.0018(8)
P2 0.0407(11) 0.0555(15) 0.0354(11) 0.0017(9) 0.0155(9) 0.0002(9)
O1 0.099(5) 0.049(4) 0.088(5) -0.001(3) 0.042(4) 0.013(4)
N1 0.039(4) 0.037(4) 0.054(4) 0.005(3) 0.011(3) 0.004(3)
N2 0.043(4) 0.030(4) 0.064(4) -0.004(3) 0.015(3) 0.000(3)
C1 0.065(5) 0.046(6) 0.035(5) 0.006(4) 0.026(4) 0.007(5)
C2 0.040(5) 0.041(5) 0.029(4) 0.001(4) 0.014(3) -0.005(4)
C3 0.052(5) 0.044(5) 0.080(7) -0.003(4) 0.013(5) 0.015(4)
C4 0.060(5) 0.041(5) 0.104(7) -0.010(5) 0.028(5) 0.008(5)
C5 0.039(5) 0.051(5) 0.051(5) 0.000(4) 0.014(4) -0.002(4)
C6 0.046(5) 0.054(6) 0.058(6) -0.012(4) -0.007(5) 0.017(4)
C7 0.064(7) 0.061(7) 0.159(11) 0.007(6) -0.030(7) 0.013(5)
C8 0.101(6) 0.133(7) 0.111(6) -0.032(6) -0.006(6) 0.029(5)
C9 0.106(6) 0.127(7) 0.071(5) -0.049(5) -0.018(6) 0.034(6)
C10 0.114(6) 0.146(7) 0.079(5) -0.029(5) 0.013(5) 0.055(6)
C11 0.091(6) 0.144(7) 0.070(5) -0.019(5) 0.012(5) 0.051(5)
C12 0.042(5) 0.053(6) 0.068(6) -0.012(4) 0.024(4) -0.005(4)
C13 0.037(5) 0.035(5) 0.072(6) 0.005(5) 0.023(4) -0.005(4)
C14 0.069(6) 0.052(7) 0.064(6) 0.001(5) 0.015(5) 0.003(5)
C15 0.095(8) 0.052(7) 0.130(10) -0.027(6) 0.039(7) -0.002(6)
C16 0.113(9) 0.092(9) 0.070(7) 0.000(7) 0.016(6) 0.017(7)
C17 0.089(8) 0.081(9) 0.116(10) 0.037(8) 0.031(7) 0.001(6)
C18 0.062(6) 0.042(6) 0.097(8) 0.002(6) 0.029(5) -0.003(5)
C19 0.041(4) 0.067(6) 0.030(4) 0.004(4) 0.016(3) 0.002(4)
C20 0.049(5) 0.091(7) 0.036(5) -0.003(4) 0.018(4) -0.007(5)
C21 0.061(6) 0.132(9) 0.068(7) -0.011(7) 0.020(5) -0.028(6)
C22 0.069(7) 0.172(13) 0.055(7) -0.002(7) -0.002(5) -0.029(7)
C23 0.086(8) 0.161(12) 0.044(6) 0.031(6) -0.006(6) -0.012(7)
C24 0.073(6) 0.098(8) 0.056(6) 0.010(5) 0.018(5) -0.016(5)
C25 0.045(5) 0.051(5) 0.044(5) -0.006(4) 0.017(4) -0.005(4)
C26 0.081(7) 0.068(7) 0.063(6) 0.020(5) 0.030(5) -0.011(6)
C27 0.111(8) 0.073(8) 0.085(7) 0.015(6) 0.042(6) 0.004(7)
C28 0.134(11) 0.069(9) 0.108(9) -0.003(6) 0.064(8) -0.037(7)
C29 0.099(9) 0.097(9) 0.108(9) -0.020(7) 0.057(7) -0.044(8)
C30 0.077(7) 0.073(7) 0.076(7) -0.006(5) 0.038(5) -0.020(5)
C31 0.038(5) 0.073(6) 0.043(5) 0.004(4) 0.020(4) -0.001(4)
C32 0.054(6) 0.095(8) 0.066(6) -0.010(5) 0.020(5) 0.020(5)
C33 0.083(8) 0.118(9) 0.096(8) -0.046(7) 0.028(7) 0.018(7)
C34 0.072(8) 0.104(9) 0.122(10) 0.000(8) 0.051(7) 0.020(6)
C35 0.056(6) 0.110(9) 0.082(8) 0.029(6) 0.031(6) 0.021(6)
C36 0.048(5) 0.081(7) 0.053(6) -0.004(5) 0.019(4) 0.003(5)
C37 0.042(4) 0.034(5) 0.030(4) 0.002(3) 0.012(3) 0.002(3)
C38 0.045(4) 0.055(5) 0.055(5) -0.009(5) 0.020(4) 0.005(5)
C39 0.056(6) 0.099(8) 0.065(6) -0.010(6) 0.029(5) 0.001(6)
C40 0.085(8) 0.100(9) 0.074(7) -0.003(6) 0.047(6) 0.036(7)
C41 0.118(8) 0.040(6) 0.074(7) -0.016(5) 0.048(6) -0.003(6)
C42 0.088(6) 0.047(6) 0.053(5) -0.002(4) 0.034(5) -0.002(5)
C43 0.039(4) 0.041(5) 0.033(4) -0.002(4) 0.016(4) 0.008(4)
C44 0.060(5) 0.047(5) 0.044(5) 0.000(4) 0.007(4) -0.018(4)
C45 0.077(6) 0.042(5) 0.075(7) 0.018(5) 0.014(5) -0.015(5)
C46 0.055(5) 0.039(5) 0.064(6) -0.003(4) 0.016(5) -0.010(4)
C47 0.039(5) 0.054(6) 0.049(5) -0.008(4) 0.005(4) -0.007(4)
C48 0.054(5) 0.040(5) 0.043(5) 0.007(4) 0.007(4) 0.005(4)
C49 0.039(5) 0.029(4) 0.044(5) -0.008(4) 0.009(4) -0.003(4)
C50 0.060(5) 0.043(5) 0.054(5) -0.004(4) 0.014(5) 0.002(4)
C51 0.048(5) 0.057(6) 0.072(7) 0.008(5) -0.001(5) 0.006(4)
C52 0.060(6) 0.070(7) 0.051(6) 0.002(5) -0.013(5) 0.002(5)
C53 0.092(7) 0.077(7) 0.025(5) 0.001(4) 0.000(5) -0.003(6)
C54 0.066(5) 0.051(5) 0.045(5) -0.012(4) 0.013(4) -0.006(4)
Ir2 0.03464(16) 0.03555(18) 0.03502(18) -0.00339(16) 0.00886(13) 0.00101(16)
P3 0.0375(11) 0.0407(12) 0.0346(11) -0.0003(9) 0.0102(9) -0.0013(9)
P4 0.0374(11) 0.0446(12) 0.0381(12) -0.0044(9) 0.0111(9) -0.0022(9)
O2 0.074(4) 0.039(4) 0.097(5) -0.008(3) 0.000(3) 0.018(3)
N3 0.049(4) 0.032(4) 0.049(4) 0.003(3) 0.023(3) 0.008(3)
N4 0.044(4) 0.042(4) 0.049(4) 0.009(3) 0.018(3) 0.006(3)
C55 0.035(5) 0.048(6) 0.053(5) -0.009(4) 0.002(4) -0.004(4)
C56 0.036(4) 0.033(5) 0.033(4) 0.003(4) 0.004(3) -0.002(4)
C57 0.051(5) 0.050(6) 0.071(6) 0.000(4) 0.026(4) 0.013(4)
C58 0.069(5) 0.037(5) 0.091(6) 0.012(5) 0.038(5) 0.018(5)
C59 0.050(5) 0.046(5) 0.063(6) 0.004(4) 0.022(4) 0.003(4)
C60 0.086(7) 0.052(6) 0.057(6) 0.006(5) 0.042(5) 0.023(5)
C61 0.198(9) 0.068(6) 0.178(10) 0.035(6) 0.161(9) 0.035(6)
C62 0.207(10) 0.072(7) 0.195(11) 0.055(7) 0.154(9) 0.028(6)
C63 0.216(11) 0.086(8) 0.176(10) 0.051(7) 0.143(9) 0.055(7)
C64 0.125(10) 0.114(10) 0.094(9) 0.005(8) 0.018(8) 0.038(8)
C65 0.106(9) 0.146(11) 0.062(7) -0.012(7) 0.041(7) 0.056(8)
C66 0.048(5) 0.055(6) 0.070(6) 0.015(5) 0.020(4) 0.001(4)
C67 0.039(4) 0.043(5) 0.052(5) 0.009(4) 0.019(4) -0.010(4)
C68 0.104(7) 0.035(6) 0.052(6) 0.007(4) 0.035(5) -0.006(4)
C69 0.117(8) 0.069(7) 0.064(7) 0.014(6) 0.033(6) 0.010(6)
C70 0.098(7) 0.099(9) 0.053(6) -0.004(6) 0.034(5) -0.024(6)
C71 0.111(8) 0.062(7) 0.076(8) -0.010(6) 0.048(6) -0.009(6)
C72 0.066(6) 0.047(6) 0.074(7) 0.008(5) 0.043(5) 0.000(4)
C73 0.031(4) 0.046(5) 0.043(5) -0.013(4) 0.015(4) -0.004(4)
C74 0.057(5) 0.044(5) 0.044(5) -0.007(4) 0.015(4) 0.001(4)
C75 0.061(6) 0.063(6) 0.065(6) 0.007(5) 0.032(5) 0.011(5)
C76 0.094(8) 0.085(7) 0.061(7) 0.000(5) 0.043(6) 0.018(6)
C77 0.080(7) 0.113(8) 0.037(6) -0.003(5) 0.012(5) 0.000(6)
C78 0.053(5) 0.076(6) 0.053(6) -0.008(5) 0.016(5) 0.004(5)
C79 0.037(4) 0.040(5) 0.039(4) -0.004(3) 0.010(3) -0.003(3)
C80 0.040(5) 0.072(6) 0.044(5) -0.001(5) 0.001(4) 0.013(4)
C81 0.067(6) 0.068(7) 0.074(7) 0.010(5) 0.007(5) 0.014(5)
C82 0.064(7) 0.100(9) 0.069(7) 0.008(6) 0.003(5) 0.046(6)
C83 0.052(6) 0.118(9) 0.072(7) 0.013(6) 0.029(5) 0.016(6)
C84 0.045(5) 0.072(6) 0.064(5) 0.003(5) 0.013(4) 0.015(5)
C85 0.042(4) 0.033(4) 0.051(5) -0.017(4) 0.014(4) -0.002(3)
C86 0.065(6) 0.064(6) 0.072(6) -0.005(5) 0.036(5) -0.013(5)
C87 0.081(7) 0.051(6) 0.109(8) -0.038(6) 0.040(6) -0.032(5)
C88 0.070(6) 0.052(6) 0.107(8) 0.006(6) 0.048(6) -0.005(5)
C89 0.065(6) 0.051(6) 0.076(7) 0.002(5) 0.034(5) -0.004(5)
C90 0.057(5) 0.055(6) 0.049(5) 0.000(4) 0.020(4) -0.007(4)
C91 0.035(4) 0.044(5) 0.045(5) 0.006(4) 0.015(4) 0.001(4)
C92 0.062(6) 0.058(6) 0.052(6) -0.002(4) 0.018(4) -0.002(4)
C93 0.077(7) 0.109(9) 0.090(8) 0.024(6) 0.055(6) -0.014(6)
C94 0.119(9) 0.119(10) 0.059(7) -0.007(7) 0.049(6) -0.016(8)
C95 0.106(8) 0.096(8) 0.045(6) -0.007(5) 0.031(6) -0.016(6)
C96 0.061(5) 0.064(6) 0.042(5) -0.014(4) 0.019(4) -0.009(4)
C97 0.050(5) 0.050(5) 0.026(4) 0.005(4) 0.002(4) -0.008(4)
C98 0.068(6) 0.053(6) 0.048(5) -0.002(4) 0.006(4) -0.002(5)
C99 0.086(7) 0.040(6) 0.062(6) 0.008(4) 0.016(5) 0.007(5)
C100 0.090(8) 0.053(7) 0.094(7) 0.011(5) 0.021(6) -0.029(6)
C101 0.060(6) 0.060(7) 0.112(8) 0.014(6) 0.029(5) -0.011(5)
C102 0.042(5) 0.049(6) 0.070(6) 0.015(4) 0.016(4) -0.004(4)
C103 0.034(4) 0.043(5) 0.038(5) 0.004(4) 0.011(4) -0.002(3)
C104 0.076(6) 0.091(7) 0.079(7) 0.043(6) 0.048(5) 0.044(6)
C105 0.086(8) 0.113(9) 0.094(8) 0.056(7) 0.016(6) 0.032(7)
C106 0.083(8) 0.101(9) 0.102(9) -0.001(7) 0.057(7) 0.028(6)
C107 0.061(6) 0.095(8) 0.069(7) -0.005(6) 0.032(5) 0.012(5)
C108 0.037(4) 0.065(6) 0.040(5) -0.004(4) 0.012(4) 0.009(4)
P5 0.0601(14) 0.0526(15) 0.0525(15) 0.0000(12) 0.0111(12) -0.0073(12)
F1 0.092(4) 0.091(4) 0.080(4) 0.041(3) -0.001(3) -0.029(3)
F2 0.089(4) 0.086(4) 0.086(4) 0.034(3) 0.016(3) 0.003(3)
F3 0.073(3) 0.086(4) 0.094(4) 0.006(3) -0.001(3) -0.035(3)
F4 0.100(4) 0.109(5) 0.108(4) -0.016(3) 0.035(3) 0.028(3)
F5 0.071(3) 0.075(4) 0.069(3) -0.009(3) -0.004(3) -0.018(3)
F6 0.098(4) 0.100(4) 0.085(4) -0.027(3) 0.038(3) -0.001(3)
P6 0.084(2) 0.076(2) 0.099(2) -0.0278(18) 0.0416(19) -0.0237(18)
F7 0.137(7) 0.279(11) 0.153(7) 0.038(7) 0.025(5) 0.036(7)
F8 0.139(7) 0.242(11) 0.313(12) 0.035(9) 0.052(7) 0.085(7)
F9 0.231(8) 0.101(5) 0.199(7) -0.005(5) 0.149(6) -0.037(5)
F10 0.243(8) 0.153(6) 0.222(8) -0.137(6) 0.163(7) -0.131(6)
F11 0.242(8) 0.128(6) 0.175(7) -0.062(5) 0.147(6) -0.094(6)
F12 0.207(7) 0.138(6) 0.163(6) -0.092(5) 0.095(6) -0.075(5)

loop_
_atom_type_symbol
_atom_type_description
_atom_type_scat_dispersion_real
_atom_type_scat_dispersion_imag
_atom_type_scat_source
C C 0.0033 0.0016 'International Tables Vol C Tables 4.2.6.8 and 6.1.1.4'
H H 0.0000 0.0000 'International Tables Vol C Tables 4.2.6.8 and 6.1.1.4'
N N 0.0061 0.0033 'International Tables Vol C Tables 4.2.6.8 and 6.1.1.4'
O O 0.0106 0.0060 'International Tables Vol C Tables 4.2.6.8 and 6.1.1.4'
F F 0.0171 0.0103 'International Tables Vol C Tables 4.2.6.8 and 6.1.1.4'
P P 0.1023 0.0942 'International Tables Vol C Tables 4.2.6.8 and 6.1.1.4'
Cl Cl 0.1484 0.1585 'International Tables Vol C Tables 4.2.6.8 and 6.1.1.4'
Ir Ir -1.4442 7.9887 'International Tables Vol C Tables 4.2.6.8 and 6.1.1.4'

loop_
_geom_angle_atom_site_label_1
_geom_angle_atom_site_label_2
_geom_angle_atom_site_label_3
_geom_angle
_geom_angle_site_symmetry_1
_geom_angle_site_symmetry_3
_geom_angle_publ_flag
C1 Ir1 C2 176.2(3) . . ?
C1 Ir1 P2 90.2(2) . . ?
C2 Ir1 P2 91.84(18) . . ?
C1 Ir1 P1 86.0(2) . . ?
C2 Ir1 P1 91.88(18) . . ?
P2 Ir1 P1 175.91(7) . . ?
C37 P1 C49 103.5(3) . . ?
C37 P1 C43 103.3(3) . . ?
C49 P1 C43 104.3(3) . . ?
C37 P1 Ir1 118.8(2) . . ?
C49 P1 Ir1 115.4(3) . . ?
C43 P1 Ir1 109.9(2) . . ?
C25 P2 C31 105.1(3) . . ?
C25 P2 C19 104.2(4) . . ?
C31 P2 C19 103.9(3) . . ?
C25 P2 Ir1 116.2(2) . . ?
C31 P2 Ir1 112.1(2) . . ?
C19 P2 Ir1 114.1(2) . . ?
C2 N1 C5 124.9(6) . . ?
C2 N1 C3 111.1(6) . . ?
C5 N1 C3 120.5(6) . . ?
C2 N2 C12 125.8(6) . . ?
C2 N2 C4 112.2(6) . . ?
C12 N2 C4 121.4(6) . . ?
O1 C1 Ir1 177.2(7) . . ?
N2 C2 N1 108.9(6) . . ?
N2 C2 Ir1 128.9(5) . . ?
N1 C2 Ir1 122.2(5) . . ?
N1 C3 C4 102.4(6) . . ?
N2 C4 C3 103.1(6) . . ?
N1 C5 C6 113.7(6) . . ?
C11 C6 C7 118.0(9) . . ?
C11 C6 C5 123.6(9) . . ?
C7 C6 C5 118.2(9) . . ?
C8 C7 C6 124.7(12) . . ?
C7 C8 C9 115.4(12) . . ?
C10 C9 C8 124.5(12) . . ?
C9 C10 C11 116.3(12) . . ?
C6 C11 C10 120.5(11) . . ?
N2 C12 C13 113.6(6) . . ?
C18 C13 C14 116.7(8) . . ?
C18 C13 C12 121.0(8) . . ?
C14 C13 C12 122.2(7) . . ?
C15 C14 C13 120.3(8) . . ?
C16 C15 C14 122.4(9) . . ?
C17 C16 C15 119.3(10) . . ?
C16 C17 C18 119.3(10) . . ?
C13 C18 C17 122.0(8) . . ?
C20 C19 C24 117.6(7) . . ?
C20 C19 P2 119.9(6) . . ?
C24 C19 P2 122.3(6) . . ?
C19 C20 C21 121.4(8) . . ?
C22 C21 C20 121.3(9) . . ?
C23 C22 C21 117.9(8) . . ?
C22 C23 C24 122.4(9) . . ?
C23 C24 C19 119.4(8) . . ?
C30 C25 C26 118.2(8) . . ?
C30 C25 P2 122.8(7) . . ?
C26 C25 P2 119.0(6) . . ?
C25 C26 C27 120.2(9) . . ?
C28 C27 C26 120.7(10) . . ?
C29 C28 C27 120.0(10) . . ?
C28 C29 C30 119.7(10) . . ?
C25 C30 C29 121.3(9) . . ?
C36 C31 C32 117.0(7) . . ?
C36 C31 P2 120.5(6) . . ?
C32 C31 P2 122.5(6) . . ?
C31 C32 C33 121.2(8) . . ?
C34 C33 C32 119.9(9) . . ?
C35 C34 C33 121.0(10) . . ?
C34 C35 C36 119.2(9) . . ?
C31 C36 C35 121.7(8) . . ?
C38 C37 C42 118.9(7) . . ?
C38 C37 P1 122.5(5) . . ?
C42 C37 P1 118.5(6) . . ?
C37 C38 C39 119.6(8) . . ?
C40 C39 C38 121.1(8) . . ?
C41 C40 C39 119.5(9) . . ?
C40 C41 C42 120.7(9) . . ?
C37 C42 C41 120.3(8) . . ?
C48 C43 C44 118.1(7) . . ?
C48 C43 P1 120.1(5) . . ?
C44 C43 P1 121.9(5) . . ?
C45 C44 C43 120.6(7) . . ?
C44 C45 C46 119.6(7) . . ?
C47 C46 C45 119.8(7) . . ?
C46 C47 C48 120.5(7) . . ?
C47 C48 C43 121.3(7) . . ?
C50 C49 C54 117.5(7) . . ?
C50 C49 P1 120.7(6) . . ?
C54 C49 P1 121.8(6) . . ?
C49 C50 C51 120.3(7) . . ?
C52 C51 C50 121.3(8) . . ?
C51 C52 C53 118.9(8) . . ?
C52 C53 C54 121.7(8) . . ?
C53 C54 C49 120.3(8) . . ?
C55 Ir2 C56 173.6(3) . . ?
C55 Ir2 P3 90.3(2) . . ?
C56 Ir2 P3 92.09(17) . . ?
C55 Ir2 P4 86.0(2) . . ?
C56 Ir2 P4 91.60(17) . . ?
P3 Ir2 P4 176.25(7) . . ?
C97 P3 C91 103.5(3) . . ?
C97 P3 C103 104.2(3) . . ?
C91 P3 C103 103.9(3) . . ?
C97 P3 Ir2 117.3(2) . . ?
C91 P3 Ir2 114.3(2) . . ?
C103 P3 Ir2 112.3(2) . . ?
C79 P4 C73 103.5(3) . . ?
C79 P4 C85 104.0(3) . . ?
C73 P4 C85 106.1(3) . . ?
C79 P4 Ir2 117.7(2) . . ?
C73 P4 Ir2 114.3(2) . . ?
C85 P4 Ir2 110.1(2) . . ?
C56 N3 C59 125.1(6) . . ?
C56 N3 C57 113.0(6) . . ?
C59 N3 C57 119.6(6) . . ?
C56 N4 C58 111.6(6) . . ?
C56 N4 C66 127.1(6) . . ?
C58 N4 C66 120.2(6) . . ?
O2 C55 Ir2 178.3(7) . . ?
N3 C56 N4 108.8(6) . . ?
N3 C56 Ir2 123.9(5) . . ?
N4 C56 Ir2 127.2(5) . . ?
N3 C57 C58 101.6(5) . . ?
N4 C58 C57 102.8(6) . . ?
N3 C59 C60 114.3(6) . . ?
C65 C60 C61 120.5(10) . . ?
C65 C60 C59 120.3(9) . . ?
C61 C60 C59 119.1(10) . . ?
C60 C61 C62 118.3(12) . . ?
C63 C62 C61 117.1(13) . . ?
C62 C63 C64 126.9(15) . . ?
C65 C64 C63 111.6(12) . . ?
C60 C65 C64 125.3(11) . . ?
N4 C66 C67 113.8(6) . . ?
C72 C67 C68 118.5(7) . . ?
C72 C67 C66 122.0(7) . . ?
C68 C67 C66 119.5(7) . . ?
C69 C68 C67 119.6(8) . . ?
C70 C69 C68 120.8(8) . . ?
C69 C70 C71 119.3(9) . . ?
C72 C71 C70 120.0(9) . . ?
C67 C72 C71 121.8(8) . . ?
C74 C73 C78 117.6(7) . . ?
C74 C73 P4 120.4(5) . . ?
C78 C73 P4 122.0(5) . . ?
C73 C74 C75 121.6(7) . . ?
C76 C75 C74 119.2(8) . . ?
C75 C76 C77 120.9(8) . . ?
C78 C77 C76 118.9(8) . . ?
C77 C78 C73 121.7(7) . . ?
C84 C79 C80 118.9(7) . . ?
C84 C79 P4 121.5(6) . . ?
C80 C79 P4 119.5(5) . . ?
C79 C80 C81 121.2(8) . . ?
C80 C81 C82 119.0(9) . . ?
C83 C82 C81 119.6(8) . . ?
C82 C83 C84 121.3(8) . . ?
C79 C84 C83 120.0(8) . . ?
C86 C85 C90 117.6(7) . . ?
C86 C85 P4 121.7(6) . . ?
C90 C85 P4 120.7(6) . . ?
C85 C86 C87 119.9(8) . . ?
C88 C87 C86 120.6(8) . . ?
C87 C88 C89 119.4(8) . . ?
C88 C89 C90 120.6(8) . . ?
C89 C90 C85 121.8(7) . . ?
C92 C91 C96 118.8(7) . . ?
C92 C91 P3 119.1(6) . . ?
C96 C91 P3 121.9(6) . . ?
C91 C92 C93 119.2(8) . . ?
C94 C93 C92 120.1(8) . . ?
C95 C94 C93 121.1(9) . . ?
C94 C95 C96 119.5(9) . . ?
C91 C96 C95 121.3(8) . . ?
C102 C97 C98 119.3(7) . . ?
C102 C97 P3 123.5(6) . . ?
C98 C97 P3 117.2(6) . . ?
C99 C98 C97 117.7(8) . . ?
C100 C99 C98 120.7(8) . . ?
C101 C100 C99 120.9(8) . . ?
C100 C101 C102 121.5(8) . . ?
C101 C102 C97 119.9(8) . . ?
C104 C103 C108 118.1(7) . . ?
C104 C103 P3 121.8(6) . . ?
C108 C103 P3 120.0(5) . . ?
C103 C104 C105 119.3(8) . . ?
C106 C105 C104 120.9(9) . . ?
C107 C106 C105 119.7(9) . . ?
C106 C107 C108 120.2(9) . . ?
C107 C108 C103 121.8(7) . . ?
F5 P5 F2 90.1(3) . . ?
F5 P5 F4 90.1(3) . . ?
F2 P5 F4 90.0(3) . . ?
F5 P5 F1 89.9(3) . . ?
F2 P5 F1 179.3(3) . . ?
F4 P5 F1 90.7(3) . . ?
F5 P5 F6 89.1(3) . . ?
F2 P5 F6 90.2(3) . . ?
F4 P5 F6 179.2(3) . . ?
F1 P5 F6 89.1(3) . . ?
F5 P5 F3 178.9(3) . . ?
F2 P5 F3 90.9(3) . . ?
F4 P5 F3 90.3(3) . . ?
F1 P5 F3 89.1(3) . . ?
F6 P5 F3 90.5(3) . . ?
F8 P6 F12 90.9(5) . . ?
F8 P6 F7 178.8(6) . . ?
F12 P6 F7 89.3(5) . . ?
F8 P6 F10 91.1(5) . . ?
F12 P6 F10 177.4(6) . . ?
F7 P6 F10 88.7(5) . . ?
F8 P6 F9 93.4(5) . . ?
F12 P6 F9 91.0(4) . . ?
F7 P6 F9 87.8(4) . . ?
F10 P6 F9 90.6(4) . . ?
F8 P6 F11 90.0(5) . . ?
F12 P6 F11 89.2(4) . . ?
F7 P6 F11 88.8(5) . . ?
F10 P6 F11 89.1(4) . . ?
F9 P6 F11 176.6(5) . . ?
Cl4 C111 Cl3 117.8(10) . . ?

loop_
_geom_bond_atom_site_label_1
_geom_bond_atom_site_label_2
_geom_bond_distance
_geom_bond_site_symmetry_2
_geom_bond_publ_flag
Ir1 C1 1.836(8) . ?
Ir1 C2 2.075(7) . ?
Ir1 P2 2.3164(18) . ?
Ir1 P1 2.3280(18) . ?
P1 C37 1.816(7) . ?
P1 C49 1.820(7) . ?
P1 C43 1.831(7) . ?
P2 C25 1.810(8) . ?
P2 C31 1.813(7) . ?
P2 C19 1.822(6) . ?
O1 C1 1.156(8) . ?
N1 C2 1.359(8) . ?
N1 C5 1.442(8) . ?
N1 C3 1.470(8) . ?
N2 C2 1.324(8) . ?
N2 C12 1.449(8) . ?
N2 C4 1.469(8) . ?
C3 C4 1.507(9) . ?
C5 C6 1.469(9) . ?
C6 C11 1.333(12) . ?
C6 C7 1.368(12) . ?
C7 C8 1.364(11) . ?
C8 C9 1.392(14) . ?
C9 C10 1.316(14) . ?
C10 C11 1.491(12) . ?
C12 C13 1.486(9) . ?
C13 C18 1.361(10) . ?
C13 C14 1.388(10) . ?
C14 C15 1.388(11) . ?
C15 C16 1.359(12) . ?
C16 C17 1.326(12) . ?
C17 C18 1.446(11) . ?
C19 C20 1.366(9) . ?
C19 C24 1.392(9) . ?
C20 C21 1.369(10) . ?
C21 C22 1.368(11) . ?
C22 C23 1.342(12) . ?
C23 C24 1.389(10) . ?
C25 C30 1.375(9) . ?
C25 C26 1.387(10) . ?
C26 C27 1.389(11) . ?
C27 C28 1.366(11) . ?
C28 C29 1.362(12) . ?
C29 C30 1.395(11) . ?
C31 C36 1.372(9) . ?
C31 C32 1.381(9) . ?
C32 C33 1.384(11) . ?
C33 C34 1.351(11) . ?
C34 C35 1.345(11) . ?
C35 C36 1.398(10) . ?
C37 C38 1.368(8) . ?
C37 C42 1.384(9) . ?
C38 C39 1.399(10) . ?
C39 C40 1.363(11) . ?
C40 C41 1.348(11) . ?
C41 C42 1.390(10) . ?
C43 C48 1.374(8) . ?
C43 C44 1.393(9) . ?
C44 C45 1.377(9) . ?
C45 C46 1.380(9) . ?
C46 C47 1.362(9) . ?
C47 C48 1.364(9) . ?
C49 C50 1.371(9) . ?
C49 C54 1.396(9) . ?
C50 C51 1.411(9) . ?
C51 C52 1.345(10) . ?
C52 C53 1.346(10) . ?
C53 C54 1.390(9) . ?
Ir2 C55 1.874(8) . ?
Ir2 C56 2.092(7) . ?
Ir2 P3 2.3187(17) . ?
Ir2 P4 2.3298(18) . ?
P3 C97 1.823(7) . ?
P3 C91 1.828(7) . ?
P3 C103 1.837(7) . ?
P4 C79 1.815(7) . ?
P4 C73 1.816(7) . ?
P4 C85 1.819(7) . ?
O2 C55 1.126(8) . ?
N3 C56 1.312(8) . ?
N3 C59 1.444(8) . ?
N3 C57 1.463(8) . ?
N4 C56 1.340(8) . ?
N4 C58 1.464(8) . ?
N4 C66 1.477(8) . ?
C57 C58 1.513(9) . ?
C59 C60 1.485(10) . ?
C60 C65 1.341(12) . ?
C60 C61 1.351(12) . ?
C61 C62 1.460(14) . ?
C62 C63 1.319(17) . ?
C63 C64 1.408(15) . ?
C64 C65 1.399(12) . ?
C66 C67 1.514(9) . ?
C67 C72 1.356(10) . ?
C67 C68 1.382(9) . ?
C68 C69 1.375(10) . ?
C69 C70 1.359(11) . ?
C70 C71 1.367(11) . ?
C71 C72 1.357(10) . ?
C73 C74 1.377(8) . ?
C73 C78 1.391(9) . ?
C74 C75 1.399(9) . ?
C75 C76 1.362(10) . ?
C76 C77 1.386(10) . ?
C77 C78 1.385(10) . ?
C79 C84 1.375(9) . ?
C79 C80 1.379(9) . ?
C80 C81 1.385(9) . ?
C81 C82 1.395(11) . ?
C82 C83 1.351(11) . ?
C83 C84 1.385(10) . ?
C85 C86 1.374(9) . ?
C85 C90 1.375(9) . ?
C86 C87 1.414(10) . ?
C87 C88 1.348(10) . ?
C88 C89 1.356(10) . ?
C89 C90 1.369(9) . ?
C91 C92 1.378(9) . ?
C91 C96 1.389(9) . ?
C92 C93 1.401(10) . ?
C93 C94 1.385(11) . ?
C94 C95 1.331(11) . ?
C95 C96 1.390(10) . ?
C97 C102 1.383(9) . ?
C97 C98 1.429(10) . ?
C98 C99 1.405(10) . ?
C99 C100 1.367(10) . ?
C100 C101 1.338(11) . ?
C101 C102 1.380(10) . ?
C103 C104 1.360(9) . ?
C103 C108 1.375(8) . ?
C104 C105 1.394(11) . ?
C105 C106 1.364(11) . ?
C106 C107 1.327(11) . ?
C107 C108 1.367(9) . ?
P5 F5 1.579(4) . ?
P5 F2 1.580(5) . ?
P5 F4 1.587(5) . ?
P5 F1 1.590(5) . ?
P5 F6 1.592(5) . ?
P5 F3 1.595(4) . ?
P6 F8 1.473(7) . ?
P6 F12 1.517(6) . ?
P6 F7 1.534(7) . ?
P6 F10 1.541(6) . ?
P6 F9 1.548(6) . ?
P6 F11 1.570(6) . ?
C111 Cl4 1.625(16) . ?
C111 Cl3 1.710(15) . ?
